data_4502001
loop_
_publ_author_name
'Sanphui, Palash'
'Sarma, Bipul'
'Nangia, Ashwini'

_publ_section_title
;
 Polymorphism in Secondary Benzene Sulfonamides
;
_journal_issue 10
_journal_name_full 'Crystal Growth &amp; Design'
_journal_page_first 4550
_journal_paper_doi 10.1021/cg100845f
_journal_volume 10
_journal_year 2010
_chemical_formula_sum 'C13 H12 F N O2 S'
_chemical_formula_weight 265.30
_chemical_name_systematic
; 
 ? 
;
_space_group_IT_number 14
_symmetry_cell_setting monoclinic
_symmetry_space_group_name_Hall '-P 2ybc'
_symmetry_space_group_name_H-M 'P 1 21/c 1'
_atom_sites_solution_hydrogens geom
_atom_sites_solution_primary direct
_atom_sites_solution_secondary difmap
_audit_creation_method SHELXL-97
_cell_angle_alpha 90.00
_cell_angle_beta 90.881(10)
_cell_angle_gamma 90.00
_cell_formula_units_Z 4
_cell_length_a 9.485(5)
_cell_length_b 13.752(8)
_cell_length_c 9.822(6)
_cell_measurement_reflns_used 2543
_cell_measurement_temperature 298(2)
_cell_measurement_theta_max 20.39
_cell_measurement_theta_min 2.55
_cell_volume 1281.0(13)
_computing_cell_refinement 'Bruker SMART'
_computing_data_collection 'Bruker SMART'
_computing_data_reduction 'Bruker SAINT'
_computing_molecular_graphics 'Bruker SHELXTL'
_computing_publication_material 'Bruker SHELXTL'
_computing_structure_refinement 'SHELXL-97 (Sheldrick, 1997)'
_computing_structure_solution 'SHELXS-97 (Sheldrick, 1990)'
_diffrn_ambient_temperature 298(2)
_diffrn_measured_fraction_theta_full 1.000
_diffrn_measured_fraction_theta_max 1.000
_diffrn_measurement_device_type 'CCD area detector'
_diffrn_measurement_method 'phi and omega scans'
_diffrn_radiation_monochromator graphite
_diffrn_radiation_source 'fine-focus sealed tube'
_diffrn_radiation_type MoK\a
_diffrn_radiation_wavelength 0.71073
_diffrn_reflns_av_R_equivalents 0.0365
_diffrn_reflns_av_sigmaI/netI 0.0241
_diffrn_reflns_limit_h_max 11
_diffrn_reflns_limit_h_min -11
_diffrn_reflns_limit_k_max 16
_diffrn_reflns_limit_k_min -16
_diffrn_reflns_limit_l_max 11
_diffrn_reflns_limit_l_min -11
_diffrn_reflns_number 12074
_diffrn_reflns_theta_full 25.00
_diffrn_reflns_theta_max 25.00
_diffrn_reflns_theta_min 2.15
_exptl_absorpt_coefficient_mu 0.258
_exptl_absorpt_correction_T_max 0.9648
_exptl_absorpt_correction_T_min 0.9455
_exptl_absorpt_correction_type multi-scan
_exptl_absorpt_process_details SADABS
_exptl_crystal_colour colourless
_exptl_crystal_density_diffrn 1.376
_exptl_crystal_density_method 'not measured'
_exptl_crystal_description block
_exptl_crystal_F_000 552
_exptl_crystal_size_max 0.22
_exptl_crystal_size_mid 0.18
_exptl_crystal_size_min 0.14
_refine_diff_density_max 0.272
_refine_diff_density_min -0.185
_refine_diff_density_rms 0.042
_refine_ls_extinction_method none
_refine_ls_goodness_of_fit_ref 1.071
_refine_ls_hydrogen_treatment mixed
_refine_ls_matrix_type full
_refine_ls_number_parameters 168
_refine_ls_number_reflns 2259
_refine_ls_number_restraints 0
_refine_ls_restrained_S_all 1.071
_refine_ls_R_factor_all 0.0574
_refine_ls_R_factor_gt 0.0455
_refine_ls_shift/su_max 0.001
_refine_ls_shift/su_mean 0.000
_refine_ls_structure_factor_coef Fsqd
_refine_ls_weighting_details 'calc w=1/[\s^2^(Fo^2^)+(0.0592P)^2^+0.2526P] where P=(Fo^2^+2Fc^2^)/3'
_refine_ls_weighting_scheme calc
_refine_ls_wR_factor_gt 0.1122
_refine_ls_wR_factor_ref 0.1195
_reflns_number_gt 1856
_reflns_number_total 2259
_reflns_threshold_expression >2sigma(I)
_cod_data_source_file cg100845f_si_002.cif
_cod_data_source_block Mol11formII
_cod_depositor_comments
;
The following automatic conversions were performed:

'_symmetry_cell_setting' value 'Monoclinic' changed to 'monoclinic'
according to /home/saulius/struct/CIF-dictionaries/cif_core.dic
dictionary named 'cif_core.dic' version 2.4.2 from 2011-04-26.

Automatic conversion script
Id: cif_fix_values 1715 2011-07-08 13:25:40Z adriana 
;
_cod_original_sg_symbol_H-M P2(1)/c
_cod_database_code 4502001

loop_
_symmetry_equiv_pos_as_xyz
'x, y, z'
'-x, y+1/2, -z+1/2'
'-x, -y, -z'
'x, -y-1/2, z-1/2'

loop_
_atom_site_label
_atom_site_type_symbol
_atom_site_fract_x
_atom_site_fract_y
_atom_site_fract_z
_atom_site_U_iso_or_equiv
_atom_site_adp_type
_atom_site_occupancy
_atom_site_symmetry_multiplicity
_atom_site_calc_flag
_atom_site_refinement_flags
S1 S 0.19722(6) 0.54563(4) 0.12154(6) 0.0558(2) Uani 1 1 d .
F1 F 0.2755(2) 0.45134(15) 0.64591(17) 0.1138(7) Uani 1 1 d .
O1 O 0.26575(18) 0.61420(12) 0.20820(17) 0.0728(5) Uani 1 1 d .
O2 O 0.13155(17) 0.57910(11) -0.00233(15) 0.0643(4) Uani 1 1 d .
N1 N 0.0688(2) 0.49522(15) 0.2044(2) 0.0591(5) Uani 1 1 d .
C10 C 0.1859(3) 0.4204(2) 0.5472(3) 0.0719(7) Uani 1 1 d .
C11 C 0.1064(3) 0.3406(2) 0.5710(3) 0.0808(8) Uani 1 1 d .
H11 H 0.1137 0.3070 0.6530 0.097 Uiso 1 1 calc R
C9 C 0.1782(2) 0.47282(17) 0.4287(2) 0.0628(6) Uani 1 1 d .
H9 H 0.2335 0.5280 0.4170 0.075 Uiso 1 1 calc R
C12 C 0.0145(3) 0.31081(18) 0.4696(3) 0.0818(8) Uani 1 1 d .
H12 H -0.0419 0.2565 0.4836 0.098 Uiso 1 1 calc R
C13 C 0.0046(3) 0.36031(17) 0.3471(3) 0.0688(7) Uani 1 1 d .
H13 H -0.0567 0.3388 0.2787 0.083 Uiso 1 1 calc R
C8 C 0.0870(2) 0.44213(15) 0.3273(2) 0.0535(5) Uani 1 1 d .
C1 C 0.3158(2) 0.45232(16) 0.0839(2) 0.0521(5) Uani 1 1 d .
C2 C 0.2830(3) 0.38808(18) -0.0194(3) 0.0667(6) Uani 1 1 d .
H2 H 0.2012 0.3964 -0.0715 0.080 Uiso 1 1 calc R
C3 C 0.3717(3) 0.31178(19) -0.0450(3) 0.0740(7) Uani 1 1 d .
H3 H 0.3491 0.2687 -0.1151 0.089 Uiso 1 1 calc R
C4 C 0.4932(3) 0.29732(19) 0.0303(3) 0.0707(7) Uani 1 1 d .
C7 C 0.5884(4) 0.2119(2) 0.0037(3) 0.1046(11) Uani 1 1 d .
H7A H 0.5365 0.1526 0.0147 0.157 Uiso 1 1 calc R
H7B H 0.6665 0.2131 0.0670 0.157 Uiso 1 1 calc R
H7C H 0.6229 0.2157 -0.0875 0.157 Uiso 1 1 calc R
C5 C 0.5257(3) 0.3635(2) 0.1310(3) 0.0809(8) Uani 1 1 d .
H5 H 0.6085 0.3556 0.1817 0.097 Uiso 1 1 calc R
C6 C 0.4389(2) 0.4412(2) 0.1589(2) 0.0697(7) Uani 1 1 d .
H6 H 0.4630 0.4854 0.2271 0.084 Uiso 1 1 calc R
H1 H 0.013(3) 0.4707(17) 0.151(3) 0.064(8) Uiso 1 1 d .

loop_
_atom_site_aniso_label
_atom_site_aniso_U_11
_atom_site_aniso_U_22
_atom_site_aniso_U_33
_atom_site_aniso_U_23
_atom_site_aniso_U_13
_atom_site_aniso_U_12
S1 0.0594(4) 0.0559(4) 0.0519(3) -0.0002(2) -0.0031(3) -0.0033(3)
F1 0.1322(15) 0.1425(16) 0.0659(10) 0.0120(10) -0.0274(10) -0.0284(12)
O1 0.0877(12) 0.0656(10) 0.0650(10) -0.0078(8) -0.0038(9) -0.0206(9)
O2 0.0716(10) 0.0611(9) 0.0598(10) 0.0052(7) -0.0085(8) 0.0044(8)
N1 0.0526(12) 0.0695(13) 0.0553(12) -0.0045(10) -0.0003(9) -0.0019(10)
C10 0.0803(17) 0.0795(17) 0.0560(15) 0.0002(13) 0.0018(13) -0.0012(15)
C11 0.100(2) 0.0719(17) 0.0714(17) 0.0108(14) 0.0168(15) 0.0098(16)
C9 0.0662(15) 0.0662(14) 0.0563(13) -0.0030(11) 0.0068(11) -0.0096(12)
C12 0.093(2) 0.0557(15) 0.098(2) 0.0036(14) 0.0246(17) -0.0074(14)
C13 0.0684(16) 0.0582(14) 0.0799(17) -0.0129(13) 0.0088(13) -0.0050(12)
C8 0.0521(12) 0.0527(12) 0.0559(13) -0.0073(10) 0.0087(10) 0.0039(10)
C1 0.0477(11) 0.0630(13) 0.0456(11) 0.0071(10) 0.0000(9) -0.0051(10)
C2 0.0589(14) 0.0687(15) 0.0721(16) -0.0044(13) -0.0151(12) 0.0075(12)
C3 0.0756(17) 0.0702(16) 0.0759(17) -0.0047(13) -0.0059(14) 0.0097(14)
C4 0.0680(16) 0.0811(17) 0.0634(16) 0.0230(13) 0.0128(12) 0.0167(13)
C7 0.107(2) 0.108(2) 0.100(2) 0.0261(19) 0.0151(19) 0.049(2)
C5 0.0582(15) 0.124(2) 0.0604(15) 0.0167(16) -0.0041(12) 0.0239(16)
C6 0.0585(14) 0.101(2) 0.0493(13) -0.0016(13) -0.0036(11) -0.0004(14)

loop_
_atom_type_symbol
_atom_type_description
_atom_type_scat_dispersion_real
_atom_type_scat_dispersion_imag
_atom_type_scat_source
C C 0.0033 0.0016 'International Tables Vol C Tables 4.2.6.8 and 6.1.1.4'
H H 0.0000 0.0000 'International Tables Vol C Tables 4.2.6.8 and 6.1.1.4'
O O 0.0106 0.0060 'International Tables Vol C Tables 4.2.6.8 and 6.1.1.4'
N N 0.0061 0.0033 'International Tables Vol C Tables 4.2.6.8 and 6.1.1.4'
S S 0.1246 0.1234 'International Tables Vol C Tables 4.2.6.8 and 6.1.1.4'
F F 0.0171 0.0103 'International Tables Vol C Tables 4.2.6.8 and 6.1.1.4'

loop_
_geom_angle_atom_site_label_1
_geom_angle_atom_site_label_2
_geom_angle_atom_site_label_3
_geom_angle
O1 S1 O2 118.94(11)
O1 S1 N1 108.76(12)
O2 S1 N1 103.99(11)
O1 S1 C1 108.89(11)
O2 S1 C1 109.16(10)
N1 S1 C1 106.33(11)
C8 N1 S1 124.13(17)
C8 N1 H1 113.9(18)
S1 N1 H1 109.8(18)
F1 C10 C11 118.6(2)
F1 C10 C9 118.0(2)
C11 C10 C9 123.4(3)
C10 C11 C12 117.7(3)
C10 C11 H11 121.2
C12 C11 H11 121.2
C10 C9 C8 118.6(2)
C10 C9 H9 120.7
C8 C9 H9 120.7
C11 C12 C13 121.1(3)
C11 C12 H12 119.4
C13 C12 H12 119.4
C12 C13 C8 119.3(2)
C12 C13 H13 120.3
C8 C13 H13 120.3
C9 C8 C13 119.9(2)
C9 C8 N1 121.7(2)
C13 C8 N1 118.4(2)
C2 C1 C6 120.1(2)
C2 C1 S1 119.19(17)
C6 C1 S1 120.65(18)
C3 C2 C1 119.6(2)
C3 C2 H2 120.2
C1 C2 H2 120.2
C2 C3 C4 121.6(3)
C2 C3 H3 119.2
C4 C3 H3 119.2
C3 C4 C5 117.9(2)
C3 C4 C7 121.3(3)
C5 C4 C7 120.8(3)
C4 C7 H7A 109.5
C4 C7 H7B 109.5
H7A C7 H7B 109.5
C4 C7 H7C 109.5
H7A C7 H7C 109.5
H7B C7 H7C 109.5
C4 C5 C6 121.9(2)
C4 C5 H5 119.1
C6 C5 H5 119.1
C5 C6 C1 118.8(2)
C5 C6 H6 120.6
C1 C6 H6 120.6

loop_
_geom_bond_atom_site_label_1
_geom_bond_atom_site_label_2
_geom_bond_distance
S1 O1 1.4210(17)
S1 O2 1.4340(17)
S1 N1 1.630(2)
S1 C1 1.750(2)
F1 C10 1.348(3)
N1 C8 1.419(3)
N1 H1 0.81(2)
C10 C11 1.354(4)
C10 C9 1.370(3)
C11 C12 1.375(4)
C11 H11 0.9300
C9 C8 1.375(3)
C9 H9 0.9300
C12 C13 1.385(4)
C12 H12 0.9300
C13 C8 1.385(3)
C13 H13 0.9300
C1 C2 1.377(3)
C1 C6 1.380(3)
C2 C3 1.371(3)
C2 H2 0.9300
C3 C4 1.374(3)
C3 H3 0.9300
C4 C5 1.375(4)
C4 C7 1.507(4)
C7 H7A 0.9600
C7 H7B 0.9600
C7 H7C 0.9600
C5 C6 1.379(4)
C5 H5 0.9300
C6 H6 0.9300

loop_
_cod_related_entry_id
_cod_related_entry_database
_cod_related_entry_code
1 ChemSpider 582350
